data_4065065
loop_
_publ_author_name
'Salah, Abderrahmen B.'
'Offenstein, Caroline'
'Zargarian, Davit'

_publ_section_title
;
 Hydroamination and Alcoholysis of Acrylonitrile Promoted by the Pincer
 Complex {\kP,\kC,\kP-2,6-(Ph2PO)2C6H3}Ni(OSO2CF3)
;
_journal_issue 20
_journal_name_full Organometallics
_journal_page_first 5352
_journal_paper_doi 10.1021/om200549p
_journal_volume 30
_journal_year 2011
_chemical_compound_source 'Synthesized by the authors. See text'
_chemical_formula_moiety 'C60 H56 Ni O12 P4, 2(C4 H10 O), 2(C F3 O3 S)'
_chemical_formula_sum 'C70 H76 F6 Ni O20 P4 S2'
_chemical_formula_weight 1598.02
_chemical_name_systematic
; 
 ? 
;
_space_group_IT_number 2
_symmetry_cell_setting triclinic
_symmetry_space_group_name_Hall '-P 1'
_symmetry_space_group_name_H-M 'P -1'
_atom_sites_solution_hydrogens geom
_atom_sites_solution_primary direct
_atom_sites_solution_secondary difmap
_audit_creation_method SHELXL-97
_cell_angle_alpha 66.105(2)
_cell_angle_beta 83.163(2)
_cell_angle_gamma 66.897(2)
_cell_formula_units_Z 1
_cell_length_a 11.5099(4)
_cell_length_b 13.1896(4)
_cell_length_c 14.4315(5)
_cell_measurement_reflns_used 9825
_cell_measurement_temperature 100
_cell_measurement_theta_max 70.44
_cell_measurement_theta_min 3.35
_cell_volume 1840.36(11)
_computing_cell_refinement 'SAINT V7.68A(Bruker AXS, 2009)'
_computing_data_collection 'APEX2  (Bruker AXS, 2009)'
_computing_data_reduction 'SAINT V7.68A(Bruker AXS, 2009)'
_computing_molecular_graphics 'SHELXTL v6.12 (Bruker AXS, 2001)'
_computing_publication_material 'UdMX (Maris, 2004)'
_computing_structure_refinement 'SHELXL97 (Sheldrick, 2008)'
_computing_structure_solution 'SHELXS97 (Sheldrick, 2008)'
_diffrn_ambient_temperature 100
_diffrn_detector_area_resol_mean 8.3
_diffrn_measured_fraction_theta_full 0.967
_diffrn_measured_fraction_theta_max 0.967
_diffrn_measurement_device_type 'Bruker APEX II'
_diffrn_measurement_method \w
_diffrn_radiation_monochromator 'Quazar MX'
_diffrn_radiation_source 'Incoatec I\muS Microsource '
_diffrn_radiation_type CuK\a
_diffrn_radiation_wavelength 1.54178
_diffrn_reflns_av_R_equivalents 0.057
_diffrn_reflns_av_sigmaI/netI 0.0330
_diffrn_reflns_limit_h_max 11
_diffrn_reflns_limit_h_min -13
_diffrn_reflns_limit_k_max 16
_diffrn_reflns_limit_k_min -16
_diffrn_reflns_limit_l_max 17
_diffrn_reflns_limit_l_min -17
_diffrn_reflns_number 48543
_diffrn_reflns_theta_full 71.09
_diffrn_reflns_theta_max 71.09
_diffrn_reflns_theta_min 3.35
_exptl_absorpt_coefficient_mu 2.479
_exptl_absorpt_correction_T_max 0.9516
_exptl_absorpt_correction_T_min 0.6979
_exptl_absorpt_correction_type multi-scan
_exptl_absorpt_process_details 'Sadabs (Sheldrick, 2008)'
_exptl_crystal_colour yellow
_exptl_crystal_density_diffrn 1.442
_exptl_crystal_density_method 'not measured'
_exptl_crystal_description block
_exptl_crystal_F_000 830
_exptl_crystal_size_max 0.06
_exptl_crystal_size_mid 0.04
_exptl_crystal_size_min 0.02
_refine_diff_density_max 1.372
_refine_diff_density_min -1.013
_refine_diff_density_rms 0.148
_refine_ls_extinction_method none
_refine_ls_goodness_of_fit_ref 1.075
_refine_ls_hydrogen_treatment mixed
_refine_ls_matrix_type full
_refine_ls_number_parameters 484
_refine_ls_number_reflns 6903
_refine_ls_number_restraints 4
_refine_ls_restrained_S_all 1.075
_refine_ls_R_factor_all 0.0649
_refine_ls_R_factor_gt 0.0583
_refine_ls_shift/su_max 0.001
_refine_ls_shift/su_mean 0.000
_refine_ls_structure_factor_coef Fsqd
_refine_ls_weighting_details 'calc w=1/[\s^2^(Fo^2^)+(0.1309P)^2^+0.6001P] where P=(Fo^2^+2Fc^2^)/3'
_refine_ls_weighting_scheme calc
_refine_ls_wR_factor_gt 0.1647
_refine_ls_wR_factor_ref 0.1732
_reflns_number_gt 5999
_reflns_number_total 6903
_reflns_threshold_expression I>2\s(I)
_cod_data_source_file om200549p_si_001.cif
_cod_data_source_block sala17
_cod_depositor_comments
;
The following automatic conversions were performed:

'_symmetry_cell_setting' value 'Triclinic' changed to 'triclinic'
according to /home/saulius/struct/CIF-dictionaries/cif_core.dic
dictionary named 'cif_core.dic' version 2.4.1 from 2010-06-29.

Automatic conversion script
Id: cif_fix_values 1715 2011-07-08 13:25:40Z adriana 
;
_cod_original_sg_symbol_H-M P-1
_cod_database_code 4065065

loop_
_symmetry_equiv_pos_as_xyz
'x, y, z'
'-x, -y, -z'

loop_
_atom_site_label
_atom_site_type_symbol
_atom_site_fract_x
_atom_site_fract_y
_atom_site_fract_z
_atom_site_U_iso_or_equiv
_atom_site_adp_type
_atom_site_occupancy
_atom_site_symmetry_multiplicity
_atom_site_calc_flag
_atom_site_refinement_flags
Ni1 Ni 0.5000 1.0000 0.0000 0.01381(17) Uani 1 2 d S
P1 P 0.45310(6) 0.76366(5) 0.19836(5) 0.01563(17) Uani 1 1 d .
P2 P 0.03171(6) 1.17973(5) 0.07276(5) 0.01585(17) Uani 1 1 d .
O1 O 0.35470(16) 0.72218(15) 0.16849(14) 0.0184(4) Uani 1 1 d .
O2 O -0.02096(16) 1.08368(15) 0.07376(14) 0.0196(4) Uani 1 1 d .
O6 O 0.15210(16) 1.17625(16) 0.02124(14) 0.0202(4) Uani 1 1 d .
O7 O 0.44979(16) 0.88415(16) 0.13030(14) 0.0196(4) Uani 1 1 d .
O8 O 0.40402(17) 1.13933(16) 0.04476(14) 0.0189(4) Uani 1 1 d D
O9 O 0.66467(16) 0.95309(16) 0.07627(14) 0.0191(4) Uani 1 1 d D
H8A H 0.418(3) 1.139(3) 0.1006(12) 0.019(8) Uiso 1 1 d D
H9A H 0.665(4) 1.002(3) 0.099(3) 0.036(10) Uiso 1 1 d D
H8B H 0.3253(5) 1.159(4) 0.042(3) 0.047(11) Uiso 1 1 d D
H9B H 0.731(2) 0.918(3) 0.053(3) 0.037(10) Uiso 1 1 d D
C1 C 0.1697(2) 0.9043(2) 0.12245(19) 0.0182(5) Uani 1 1 d .
H1 H 0.2195 0.9493 0.0855 0.022 Uiso 1 1 calc R
C2 C 0.2236(2) 0.7819(2) 0.17298(19) 0.0173(5) Uani 1 1 d .
C3 C 0.1540(3) 0.7130(2) 0.2260(2) 0.0232(5) Uani 1 1 d .
H3 H 0.1934 0.6285 0.2599 0.028 Uiso 1 1 calc R
C4 C 0.0240(3) 0.7724(3) 0.2278(2) 0.0272(6) Uani 1 1 d .
H4 H -0.0263 0.7273 0.2630 0.033 Uiso 1 1 calc R
C5 C -0.0335(3) 0.8959(2) 0.1793(2) 0.0234(6) Uani 1 1 d .
H5 H -0.1221 0.9356 0.1818 0.028 Uiso 1 1 calc R
C6 C 0.0406(2) 0.9598(2) 0.12726(19) 0.0178(5) Uani 1 1 d .
C11 C 0.5981(2) 0.6426(2) 0.20209(18) 0.0183(5) Uani 1 1 d .
C12 C 0.6018(3) 0.5328(2) 0.2089(2) 0.0215(5) Uani 1 1 d .
H12 H 0.5253 0.5211 0.2099 0.026 Uiso 1 1 calc R
C13 C 0.7174(3) 0.4405(2) 0.2144(2) 0.0244(6) Uani 1 1 d .
H13 H 0.7201 0.3658 0.2186 0.029 Uiso 1 1 calc R
C14 C 0.8293(3) 0.4584(3) 0.2136(2) 0.0275(6) Uani 1 1 d .
H14 H 0.9085 0.3954 0.2178 0.033 Uiso 1 1 calc R
C15 C 0.8254(3) 0.5671(3) 0.2066(2) 0.0286(6) Uani 1 1 d .
H15 H 0.9020 0.5786 0.2058 0.034 Uiso 1 1 calc R
C16 C 0.7099(3) 0.6603(2) 0.2007(2) 0.0246(6) Uani 1 1 d .
H16 H 0.7075 0.7351 0.1958 0.029 Uiso 1 1 calc R
C21 C 0.4177(2) 0.7574(2) 0.32438(19) 0.0172(5) Uani 1 1 d .
C22 C 0.4024(3) 0.6566(2) 0.3992(2) 0.0240(6) Uani 1 1 d .
H22 H 0.4078 0.5919 0.3831 0.029 Uiso 1 1 calc R
C23 C 0.3792(3) 0.6509(3) 0.4977(2) 0.0278(6) Uani 1 1 d .
H23 H 0.3688 0.5822 0.5488 0.033 Uiso 1 1 calc R
C24 C 0.3712(3) 0.7454(3) 0.5212(2) 0.0288(6) Uani 1 1 d .
H24 H 0.3569 0.7408 0.5887 0.035 Uiso 1 1 calc R
C25 C 0.3840(3) 0.8460(3) 0.4466(2) 0.0289(6) Uani 1 1 d .
H25 H 0.3768 0.9111 0.4629 0.035 Uiso 1 1 calc R
C26 C 0.4073(2) 0.8531(2) 0.3481(2) 0.0224(5) Uani 1 1 d .
H26 H 0.4161 0.9227 0.2971 0.027 Uiso 1 1 calc R
C31 C 0.0445(2) 1.1555(2) 0.20314(19) 0.0177(5) Uani 1 1 d .
C32 C -0.0537(3) 1.1383(2) 0.2672(2) 0.0220(5) Uani 1 1 d .
H32 H -0.1247 1.1354 0.2423 0.026 Uiso 1 1 calc R
C33 C -0.0472(3) 1.1258(3) 0.3661(2) 0.0273(6) Uani 1 1 d .
H33 H -0.1139 1.1143 0.4093 0.033 Uiso 1 1 calc R
C34 C 0.0558(3) 1.1298(3) 0.4031(2) 0.0297(6) Uani 1 1 d .
H34 H 0.0593 1.1215 0.4713 0.036 Uiso 1 1 calc R
C35 C 0.1544(3) 1.1460(3) 0.3405(2) 0.0285(6) Uani 1 1 d .
H35 H 0.2253 1.1486 0.3659 0.034 Uiso 1 1 calc R
C36 C 0.1485(2) 1.1585(2) 0.2407(2) 0.0224(5) Uani 1 1 d .
H36 H 0.2158 1.1691 0.1978 0.027 Uiso 1 1 calc R
C41 C -0.0992(2) 1.3158(2) 0.01124(19) 0.0185(5) Uani 1 1 d .
C42 C -0.2226(2) 1.3195(2) 0.0125(2) 0.0221(5) Uani 1 1 d .
H42 H -0.2388 1.2480 0.0446 0.027 Uiso 1 1 calc R
C43 C -0.3213(3) 1.4288(3) -0.0337(2) 0.0273(6) Uani 1 1 d .
H43 H -0.4049 1.4314 -0.0338 0.033 Uiso 1 1 calc R
C44 C -0.2995(3) 1.5335(3) -0.0794(3) 0.0370(7) Uani 1 1 d .
H44 H -0.3677 1.6079 -0.1104 0.044 Uiso 1 1 calc R
C45 C -0.1765(3) 1.5295(3) -0.0797(3) 0.0394(8) Uani 1 1 d .
H45 H -0.1609 1.6013 -0.1112 0.047 Uiso 1 1 calc R
C46 C -0.0774(3) 1.4215(3) -0.0343(2) 0.0288(6) Uani 1 1 d .
H46 H 0.0060 1.4194 -0.0341 0.035 Uiso 1 1 calc R
S1 S 0.59291(6) 0.12331(6) 0.23951(5) 0.02090(18) Uani 1 1 d .
O3 O 0.67317(17) 0.10432(17) 0.15758(14) 0.0220(4) Uani 1 1 d .
O4 O 0.46594(18) 0.13044(19) 0.22858(15) 0.0260(4) Uani 1 1 d .
O5 O 0.6025(2) 0.2103(2) 0.27034(18) 0.0339(5) Uani 1 1 d .
C47 C 0.6631(3) -0.0195(3) 0.3467(2) 0.0295(6) Uani 1 1 d .
F1 F 0.77899(19) -0.0359(2) 0.37267(15) 0.0468(5) Uani 1 1 d .
F2 F 0.67488(18) -0.11130(16) 0.32345(14) 0.0367(4) Uani 1 1 d .
F3 F 0.5941(2) -0.0256(2) 0.42811(14) 0.0447(5) Uani 1 1 d .
C50 C 0.0771(4) 0.6235(4) 0.5126(3) 0.0514(10) Uani 1 1 d .
H50A H 0.1211 0.6748 0.4690 0.077 Uiso 1 1 calc R
H50B H 0.0587 0.6355 0.5763 0.077 Uiso 1 1 calc R
H50C H -0.0023 0.6442 0.4780 0.077 Uiso 1 1 calc R
C51 C 0.1589(4) 0.4951(3) 0.5348(3) 0.0437(8) Uani 1 1 d .
H51A H 0.2364 0.4720 0.5743 0.052 Uiso 1 1 calc R
H51B H 0.1130 0.4431 0.5757 0.052 Uiso 1 1 calc R
C52 C 0.2742(3) 0.3602(3) 0.4583(3) 0.0409(8) Uani 1 1 d .
H52A H 0.2306 0.3047 0.4951 0.049 Uiso 1 1 calc R
H52B H 0.3500 0.3367 0.5000 0.049 Uiso 1 1 calc R
C53 C 0.3127(4) 0.3526(4) 0.3586(3) 0.0506(10) Uani 1 1 d .
H53A H 0.2371 0.3805 0.3161 0.076 Uiso 1 1 calc R
H53B H 0.3647 0.2692 0.3690 0.076 Uiso 1 1 calc R
H53C H 0.3616 0.4029 0.3249 0.076 Uiso 1 1 calc R
O10 O 0.1918(2) 0.4798(2) 0.44251(17) 0.0374(5) Uani 1 1 d .

loop_
_atom_site_aniso_label
_atom_site_aniso_U_11
_atom_site_aniso_U_22
_atom_site_aniso_U_33
_atom_site_aniso_U_23
_atom_site_aniso_U_13
_atom_site_aniso_U_12
Ni1 0.0081(3) 0.0165(3) 0.0165(3) -0.0074(2) -0.0003(2) -0.0031(2)
P1 0.0097(3) 0.0170(3) 0.0183(3) -0.0073(2) 0.0003(2) -0.0027(2)
P2 0.0086(3) 0.0184(3) 0.0202(3) -0.0095(3) 0.0000(2) -0.0026(2)
O1 0.0100(9) 0.0186(8) 0.0264(9) -0.0114(7) -0.0009(6) -0.0021(6)
O2 0.0117(9) 0.0183(9) 0.0271(10) -0.0103(7) -0.0029(7) -0.0016(7)
O6 0.0097(9) 0.0265(9) 0.0255(9) -0.0133(8) 0.0020(7) -0.0049(7)
O7 0.0114(9) 0.0206(9) 0.0228(9) -0.0077(7) 0.0012(6) -0.0031(7)
O8 0.0113(9) 0.0219(9) 0.0251(10) -0.0132(8) -0.0005(7) -0.0035(7)
O9 0.0103(9) 0.0245(9) 0.0244(9) -0.0140(8) 0.0006(7) -0.0039(7)
C1 0.0131(12) 0.0199(12) 0.0215(12) -0.0095(10) -0.0011(9) -0.0042(9)
C2 0.0114(12) 0.0222(12) 0.0218(12) -0.0125(10) 0.0004(9) -0.0056(9)
C3 0.0182(13) 0.0202(12) 0.0293(14) -0.0077(11) -0.0005(10) -0.0071(10)
C4 0.0210(14) 0.0273(14) 0.0339(15) -0.0106(12) 0.0043(11) -0.0120(11)
C5 0.0134(13) 0.0292(14) 0.0302(14) -0.0146(12) 0.0008(10) -0.0074(10)
C6 0.0152(12) 0.0192(12) 0.0197(12) -0.0104(10) -0.0014(9) -0.0036(9)
C11 0.0133(12) 0.0197(12) 0.0166(12) -0.0061(10) 0.0002(9) -0.0019(9)
C12 0.0161(13) 0.0220(13) 0.0245(13) -0.0102(11) -0.0002(9) -0.0039(10)
C13 0.0221(14) 0.0216(13) 0.0264(14) -0.0124(11) 0.0011(10) -0.0023(10)
C14 0.0174(14) 0.0252(14) 0.0301(15) -0.0109(12) 0.0011(10) 0.0014(10)
C15 0.0139(13) 0.0318(15) 0.0373(16) -0.0143(13) 0.0022(11) -0.0056(11)
C16 0.0170(13) 0.0239(13) 0.0302(14) -0.0103(11) -0.0008(10) -0.0050(10)
C21 0.0090(11) 0.0208(12) 0.0202(12) -0.0093(10) 0.0005(9) -0.0028(9)
C22 0.0242(14) 0.0241(13) 0.0239(14) -0.0093(11) 0.0007(10) -0.0095(11)
C23 0.0267(15) 0.0339(15) 0.0201(13) -0.0060(12) 0.0020(11) -0.0137(12)
C24 0.0185(14) 0.0427(17) 0.0244(14) -0.0187(13) 0.0019(10) -0.0053(12)
C25 0.0244(15) 0.0331(15) 0.0337(16) -0.0217(13) -0.0005(11) -0.0059(11)
C26 0.0171(13) 0.0218(13) 0.0287(14) -0.0113(11) 0.0002(10) -0.0059(10)
C31 0.0137(12) 0.0148(11) 0.0210(12) -0.0068(10) -0.0025(9) -0.0012(9)
C32 0.0154(13) 0.0220(13) 0.0264(14) -0.0100(11) 0.0000(10) -0.0041(10)
C33 0.0264(15) 0.0251(14) 0.0228(14) -0.0073(11) 0.0039(11) -0.0052(11)
C34 0.0312(16) 0.0278(15) 0.0256(14) -0.0117(12) -0.0042(11) -0.0039(12)
C35 0.0260(15) 0.0294(15) 0.0302(15) -0.0130(12) -0.0090(11) -0.0063(11)
C36 0.0144(13) 0.0242(13) 0.0274(14) -0.0114(11) -0.0017(10) -0.0040(10)
C41 0.0138(12) 0.0218(12) 0.0194(12) -0.0099(10) 0.0000(9) -0.0040(9)
C42 0.0137(13) 0.0267(14) 0.0253(13) -0.0119(11) -0.0009(10) -0.0049(10)
C43 0.0102(13) 0.0340(15) 0.0335(15) -0.0161(13) -0.0044(10) 0.0003(11)
C44 0.0275(16) 0.0234(15) 0.0430(18) -0.0071(13) -0.0106(13) 0.0047(12)
C45 0.0349(18) 0.0223(15) 0.049(2) -0.0030(14) -0.0049(14) -0.0084(13)
C46 0.0196(14) 0.0255(14) 0.0374(16) -0.0086(12) -0.0006(11) -0.0080(11)
S1 0.0142(3) 0.0289(4) 0.0267(4) -0.0175(3) 0.0021(2) -0.0087(2)
O3 0.0159(9) 0.0262(9) 0.0277(10) -0.0150(8) 0.0050(7) -0.0081(7)
O4 0.0107(9) 0.0418(11) 0.0328(11) -0.0218(9) 0.0025(7) -0.0101(8)
O5 0.0277(12) 0.0425(12) 0.0482(13) -0.0327(11) 0.0052(9) -0.0154(9)
C47 0.0223(15) 0.0441(17) 0.0255(14) -0.0135(13) 0.0002(11) -0.0157(12)
F1 0.0298(11) 0.0657(14) 0.0381(11) -0.0078(10) -0.0144(8) -0.0200(9)
F2 0.0390(11) 0.0303(9) 0.0352(10) -0.0082(8) -0.0013(8) -0.0116(8)
F3 0.0497(13) 0.0697(14) 0.0244(9) -0.0190(9) 0.0110(8) -0.0343(11)
C50 0.043(2) 0.069(3) 0.056(2) -0.038(2) 0.0089(17) -0.0222(19)
C51 0.048(2) 0.053(2) 0.0354(18) -0.0157(16) 0.0053(15) -0.0273(17)
C52 0.0289(17) 0.0294(16) 0.047(2) -0.0042(14) 0.0036(14) -0.0060(13)
C53 0.044(2) 0.042(2) 0.063(3) -0.0239(19) 0.0132(18) -0.0123(16)
O10 0.0347(13) 0.0337(12) 0.0353(12) -0.0107(10) 0.0038(9) -0.0080(10)

loop_
_atom_type_symbol
_atom_type_description
_atom_type_scat_dispersion_real
_atom_type_scat_dispersion_imag
_atom_type_scat_source
C C 0.0181 0.0091 'International Tables Vol C Tables 4.2.6.8 and 6.1.1.4'
H H 0.0000 0.0000 'International Tables Vol C Tables 4.2.6.8 and 6.1.1.4'
O O 0.0492 0.0322 'International Tables Vol C Tables 4.2.6.8 and 6.1.1.4'
P P 0.2955 0.4335 'International Tables Vol C Tables 4.2.6.8 and 6.1.1.4'
S S 0.3331 0.5567 'International Tables Vol C Tables 4.2.6.8 and 6.1.1.4'
Ni Ni -3.0029 0.5091 'International Tables Vol C Tables 4.2.6.8 and 6.1.1.4'
F F 0.0727 0.0534 'International Tables Vol C Tables 4.2.6.8 and 6.1.1.4'

loop_
_geom_angle_atom_site_label_1
_geom_angle_atom_site_label_2
_geom_angle_atom_site_label_3
_geom_angle_site_symmetry_1
_geom_angle_site_symmetry_3
_geom_angle
_geom_angle_publ_flag
O9 NI1 O9 . 2_675 180.0 y
O9 NI1 O8 . 2_675 86.92(7) y
O9 NI1 O8 2_675 2_675 93.08(7) y
O9 NI1 O8 . . 93.08(7) y
O9 NI1 O8 2_675 . 86.92(7) y
O8 NI1 O8 2_675 . 180.0 y
O9 NI1 O7 . 2_675 91.61(7) y
O9 NI1 O7 2_675 2_675 88.39(7) y
O8 NI1 O7 2_675 2_675 90.02(7) y
O8 NI1 O7 . 2_675 89.98(7) y
O9 NI1 O7 . . 88.39(7) y
O9 NI1 O7 2_675 . 91.61(7) y
O8 NI1 O7 2_675 . 89.98(7) y
O8 NI1 O7 . . 90.02(7) y
O7 NI1 O7 2_675 . 179.999(1) y
O7 P1 O1 . . 115.69(10) y
O7 P1 C11 . . 114.94(11) y
O1 P1 C11 . . 100.34(11) y
O7 P1 C21 . . 110.12(11) y
O1 P1 C21 . . 105.52(11) y
C11 P1 C21 . . 109.48(11) y
O6 P2 O2 . . 115.77(10) y
O6 P2 C41 . . 113.19(12) y
O2 P2 C41 . . 100.57(11) y
O6 P2 C31 . . 112.04(11) y
O2 P2 C31 . . 105.33(11) y
C41 P2 C31 . . 109.05(11) y
C2 O1 P1 . . 120.39(15) y
C6 O2 P2 . . 123.18(16) y
P1 O7 NI1 . . 152.05(11) y
NI1 O8 H8A . . 124(2) ?
NI1 O8 H8B . . 113(3) ?
H8A O8 H8B . . 104(3) ?
NI1 O9 H9A . . 115(3) ?
NI1 O9 H9B . . 115(3) ?
H9A O9 H9B . . 119(4) ?
C2 C1 C6 . . 117.8(2) y
C2 C1 H1 . . 121.1 ?
C6 C1 H1 . . 121.1 ?
C1 C2 C3 . . 122.8(2) y
C1 C2 O1 . . 119.3(2) y
C3 C2 O1 . . 117.8(2) y
C2 C3 C4 . . 117.5(2) y
C2 C3 H3 . . 121.3 ?
C4 C3 H3 . . 121.3 ?
C5 C4 C3 . . 121.4(3) y
C5 C4 H4 . . 119.3 ?
C3 C4 H4 . . 119.3 ?
C6 C5 C4 . . 118.6(2) y
C6 C5 H5 . . 120.7 ?
C4 C5 H5 . . 120.7 ?
C5 C6 C1 . . 121.9(2) y
C5 C6 O2 . . 117.4(2) y
C1 C6 O2 . . 120.6(2) y
C16 C11 C12 . . 120.2(2) y
C16 C11 P1 . . 117.3(2) y
C12 C11 P1 . . 122.5(2) y
C13 C12 C11 . . 120.1(3) y
C13 C12 H12 . . 119.9 ?
C11 C12 H12 . . 119.9 ?
C12 C13 C14 . . 119.5(3) y
C12 C13 H13 . . 120.2 ?
C14 C13 H13 . . 120.2 ?
C15 C14 C13 . . 120.3(2) y
C15 C14 H14 . . 119.9 ?
C13 C14 H14 . . 119.9 ?
C14 C15 C16 . . 120.5(3) y
C14 C15 H15 . . 119.7 ?
C16 C15 H15 . . 119.7 ?
C11 C16 C15 . . 119.4(3) y
C11 C16 H16 . . 120.3 ?
C15 C16 H16 . . 120.3 ?
C22 C21 C26 . . 119.9(2) y
C22 C21 P1 . . 120.3(2) y
C26 C21 P1 . . 119.9(2) y
C23 C22 C21 . . 119.8(3) y
C23 C22 H22 . . 120.1 ?
C21 C22 H22 . . 120.1 ?
C24 C23 C22 . . 120.1(3) y
C24 C23 H23 . . 120.0 ?
C22 C23 H23 . . 120.0 ?
C25 C24 C23 . . 120.0(3) y
C25 C24 H24 . . 120.0 ?
C23 C24 H24 . . 120.0 ?
C24 C25 C26 . . 120.7(3) y
C24 C25 H25 . . 119.7 ?
C26 C25 H25 . . 119.7 ?
C25 C26 C21 . . 119.5(3) y
C25 C26 H26 . . 120.2 ?
C21 C26 H26 . . 120.2 ?
C36 C31 C32 . . 119.5(2) y
C36 C31 P2 . . 120.7(2) y
C32 C31 P2 . . 119.7(2) y
C33 C32 C31 . . 119.9(3) y
C33 C32 H32 . . 120.1 ?
C31 C32 H32 . . 120.1 ?
C32 C33 C34 . . 120.5(3) y
C32 C33 H33 . . 119.8 ?
C34 C33 H33 . . 119.8 ?
C33 C34 C35 . . 120.2(3) y
C33 C34 H34 . . 119.9 ?
C35 C34 H34 . . 119.9 ?
C36 C35 C34 . . 119.5(3) y
C36 C35 H35 . . 120.2 ?
C34 C35 H35 . . 120.2 ?
C35 C36 C31 . . 120.3(3) y
C35 C36 H36 . . 119.8 ?
C31 C36 H36 . . 119.8 ?
C46 C41 C42 . . 119.6(2) y
C46 C41 P2 . . 118.2(2) y
C42 C41 P2 . . 122.0(2) y
C43 C42 C41 . . 119.4(3) y
C43 C42 H42 . . 120.3 ?
C41 C42 H42 . . 120.3 ?
C44 C43 C42 . . 120.9(3) y
C44 C43 H43 . . 119.5 ?
C42 C43 H43 . . 119.5 ?
C43 C44 C45 . . 119.5(3) y
C43 C44 H44 . . 120.3 ?
C45 C44 H44 . . 120.3 ?
C46 C45 C44 . . 120.3(3) y
C46 C45 H45 . . 119.9 ?
C44 C45 H45 . . 119.9 ?
C45 C46 C41 . . 120.3(3) y
C45 C46 H46 . . 119.9 ?
C41 C46 H46 . . 119.9 ?
O5 S1 O4 . . 116.10(12) y
O5 S1 O3 . . 114.63(12) y
O4 S1 O3 . . 113.77(11) y
O5 S1 C47 . . 104.58(14) y
O4 S1 C47 . . 103.02(13) y
O3 S1 C47 . . 102.44(13) y
F3 C47 F2 . . 107.9(3) y
F3 C47 F1 . . 107.7(2) y
F2 C47 F1 . . 107.2(3) y
F3 C47 S1 . . 112.0(2) y
F2 C47 S1 . . 111.0(2) y
F1 C47 S1 . . 110.8(2) y
C51 C50 H50A . . 109.5 ?
C51 C50 H50B . . 109.5 ?
H50A C50 H50B . . 109.5 ?
C51 C50 H50C . . 109.5 ?
H50A C50 H50C . . 109.5 ?
H50B C50 H50C . . 109.5 ?
O10 C51 C50 . . 109.3(3) y
O10 C51 H51A . . 109.8 ?
C50 C51 H51A . . 109.8 ?
O10 C51 H51B . . 109.8 ?
C50 C51 H51B . . 109.8 ?
H51A C51 H51B . . 108.3 ?
O10 C52 C53 . . 109.3(3) y
O10 C52 H52A . . 109.8 ?
C53 C52 H52A . . 109.8 ?
O10 C52 H52B . . 109.8 ?
C53 C52 H52B . . 109.8 ?
H52A C52 H52B . . 108.3 ?
C52 C53 H53A . . 109.5 ?
C52 C53 H53B . . 109.5 ?
H53A C53 H53B . . 109.5 ?
C52 C53 H53C . . 109.5 ?
H53A C53 H53C . . 109.5 ?
H53B C53 H53C . . 109.5 ?
C51 O10 C52 . . 112.1(3) y

loop_
_geom_bond_atom_site_label_1
_geom_bond_atom_site_label_2
_geom_bond_site_symmetry_2
_geom_bond_distance
_geom_bond_publ_flag
Ni1 O9 . 2.0522(18) y
Ni1 O9 2_675 2.0522(18) y
Ni1 O8 2_675 2.0526(17) y
Ni1 O8 . 2.0527(17) y
Ni1 O7 2_675 2.0763(18) y
Ni1 O7 . 2.0764(18) y
P1 O7 . 1.4794(19) y
P1 O1 . 1.6004(18) y
P1 C11 . 1.788(2) y
P1 C21 . 1.791(3) y
P2 O6 . 1.4857(18) y
P2 O2 . 1.5995(18) y
P2 C41 . 1.784(3) y
P2 C31 . 1.791(3) y
O1 C2 . 1.409(3) y
O2 C6 . 1.403(3) y
O8 H8a . 0.8400(10) ?
O8 H8b . 0.8400(10) ?
O9 H9a . 0.8400(10) ?
O9 H9b . 0.8400(10) ?
C1 C2 . 1.376(4) y
C1 C6 . 1.382(3) y
C1 H1 . 0.9500 ?
C2 C3 . 1.383(4) y
C3 C4 . 1.394(4) y
C3 H3 . 0.9500 ?
C4 C5 . 1.386(4) y
C4 H4 . 0.9500 ?
C5 C6 . 1.379(4) y
C5 H5 . 0.9500 ?
C11 C16 . 1.392(4) y
C11 C12 . 1.394(4) y
C12 C13 . 1.391(4) y
C12 H12 . 0.9500 ?
C13 C14 . 1.395(4) y
C13 H13 . 0.9500 ?
C14 C15 . 1.379(4) y
C14 H14 . 0.9500 ?
C15 C16 . 1.395(4) y
C15 H15 . 0.9500 ?
C16 H16 . 0.9500 ?
C21 C22 . 1.393(4) y
C21 C26 . 1.395(4) y
C22 C23 . 1.391(4) y
C22 H22 . 0.9500 ?
C23 C24 . 1.386(4) y
C23 H23 . 0.9500 ?
C24 C25 . 1.379(5) y
C24 H24 . 0.9500 ?
C25 C26 . 1.387(4) y
C25 H25 . 0.9500 ?
C26 H26 . 0.9500 ?
C31 C36 . 1.392(4) y
C31 C32 . 1.402(4) y
C32 C33 . 1.377(4) y
C32 H32 . 0.9500 ?
C33 C34 . 1.385(4) y
C33 H33 . 0.9500 ?
C34 C35 . 1.392(4) y
C34 H34 . 0.9500 ?
C35 C36 . 1.389(4) y
C35 H35 . 0.9500 ?
C36 H36 . 0.9500 ?
C41 C46 . 1.389(4) y
C41 C42 . 1.401(4) y
C42 C43 . 1.388(4) y
C42 H42 . 0.9500 ?
C43 C44 . 1.378(5) y
C43 H43 . 0.9500 ?
C44 C45 . 1.395(5) y
C44 H44 . 0.9500 ?
C45 C46 . 1.381(4) y
C45 H45 . 0.9500 ?
C46 H46 . 0.9500 ?
S1 O5 . 1.432(2) y
S1 O4 . 1.451(2) y
S1 O3 . 1.4535(19) y
S1 C47 . 1.827(3) y
C47 F3 . 1.330(4) y
C47 F2 . 1.337(4) y
C47 F1 . 1.339(4) y
C50 C51 . 1.496(6) y
C50 H50a . 0.9800 ?
C50 H50b . 0.9800 ?
C50 H50c . 0.9800 ?
C51 O10 . 1.413(4) y
C51 H51a . 0.9900 ?
C51 H51b . 0.9900 ?
C52 O10 . 1.423(4) y
C52 C53 . 1.486(5) y
C52 H52a . 0.9900 ?
C52 H52b . 0.9900 ?
C53 H53a . 0.9800 ?
C53 H53b . 0.9800 ?
C53 H53c . 0.9800 ?

loop_
_geom_torsion_atom_site_label_1
_geom_torsion_atom_site_label_2
_geom_torsion_atom_site_label_3
_geom_torsion_atom_site_label_4
_geom_torsion_site_symmetry_1
_geom_torsion
_geom_torsion_publ_flag
O7 P1 O1 C2 . -66.2(2) y
C11 P1 O1 C2 . 169.52(18) y
C21 P1 O1 C2 . 55.8(2) y
O6 P2 O2 C6 . 66.8(2) y
C41 P2 O2 C6 . -170.91(19) y
C31 P2 O2 C6 . -57.6(2) y
O1 P1 O7 NI1 . -83.3(3) y
C11 P1 O7 NI1 . 33.0(3) y
C21 P1 O7 NI1 . 157.2(2) y
O9 NI1 O7 P1 . -84.3(3) y
O9 NI1 O7 P1 2_675 95.7(3) y
O8 NI1 O7 P1 2_675 2.7(3) y
O8 NI1 O7 P1 . -177.3(3) y
C6 C1 C2 C3 . 1.3(4) y
C6 C1 C2 O1 . 179.1(2) y
P1 O1 C2 C1 . 53.5(3) y
P1 O1 C2 C3 . -128.6(2) y
C1 C2 C3 C4 . -0.5(4) y
O1 C2 C3 C4 . -178.3(2) y
C2 C3 C4 C5 . -0.7(4) y
C3 C4 C5 C6 . 0.9(4) y
C4 C5 C6 C1 . -0.1(4) y
C4 C5 C6 O2 . 176.2(2) y
C2 C1 C6 C5 . -1.0(4) y
C2 C1 C6 O2 . -177.2(2) y
P2 O2 C6 C5 . 138.1(2) y
P2 O2 C6 C1 . -45.5(3) y
O7 P1 C11 C16 . 39.3(2) y
O1 P1 C11 C16 . 164.1(2) y
C21 P1 C11 C16 . -85.2(2) y
O7 P1 C11 C12 . -142.4(2) y
O1 P1 C11 C12 . -17.6(2) y
C21 P1 C11 C12 . 93.1(2) y
C16 C11 C12 C13 . 0.0(4) y
P1 C11 C12 C13 . -178.2(2) y
C11 C12 C13 C14 . 0.4(4) y
C12 C13 C14 C15 . -0.5(4) y
C13 C14 C15 C16 . 0.3(5) y
C12 C11 C16 C15 . -0.2(4) y
P1 C11 C16 C15 . 178.1(2) y
C14 C15 C16 C11 . 0.1(4) y
O7 P1 C21 C22 . 173.3(2) y
O1 P1 C21 C22 . 47.8(2) y
C11 P1 C21 C22 . -59.4(2) y
O7 P1 C21 C26 . -7.7(2) y
O1 P1 C21 C26 . -133.2(2) y
C11 P1 C21 C26 . 119.6(2) y
C26 C21 C22 C23 . -1.2(4) y
P1 C21 C22 C23 . 177.8(2) y
C21 C22 C23 C24 . 0.1(4) y
C22 C23 C24 C25 . 1.1(4) y
C23 C24 C25 C26 . -1.2(4) y
C24 C25 C26 C21 . 0.1(4) y
C22 C21 C26 C25 . 1.2(4) y
P1 C21 C26 C25 . -177.9(2) y
O6 P2 C31 C36 . 12.0(2) y
O2 P2 C31 C36 . 138.7(2) y
C41 P2 C31 C36 . -114.1(2) y
O6 P2 C31 C32 . -170.67(19) y
O2 P2 C31 C32 . -44.0(2) y
C41 P2 C31 C32 . 63.2(2) y
C36 C31 C32 C33 . 0.7(4) y
P2 C31 C32 C33 . -176.7(2) y
C31 C32 C33 C34 . -0.1(4) y
C32 C33 C34 C35 . -0.3(4) y
C33 C34 C35 C36 . 0.2(4) y
C34 C35 C36 C31 . 0.4(4) y
C32 C31 C36 C35 . -0.8(4) y
P2 C31 C36 C35 . 176.5(2) y
O6 P2 C41 C46 . -34.9(3) y
O2 P2 C41 C46 . -159.0(2) y
C31 P2 C41 C46 . 90.5(2) y
O6 P2 C41 C42 . 148.6(2) y
O2 P2 C41 C42 . 24.5(2) y
C31 P2 C41 C42 . -86.0(2) y
C46 C41 C42 C43 . 1.3(4) y
P2 C41 C42 C43 . 177.7(2) y
C41 C42 C43 C44 . -0.9(4) y
C42 C43 C44 C45 . 0.4(5) y
C43 C44 C45 C46 . -0.2(5) y
C44 C45 C46 C41 . 0.6(5) y
C42 C41 C46 C45 . -1.2(4) y
P2 C41 C46 C45 . -177.7(3) y
O5 S1 C47 F3 . 67.1(2) y
O4 S1 C47 F3 . -54.7(2) y
O3 S1 C47 F3 . -173.0(2) y
O5 S1 C47 F2 . -172.2(2) y
O4 S1 C47 F2 . 66.0(2) y
O3 S1 C47 F2 . -52.3(2) y
O5 S1 C47 F1 . -53.2(2) y
O4 S1 C47 F1 . -174.9(2) y
O3 S1 C47 F1 . 66.7(2) y
C50 C51 O10 C52 . 177.6(3) y
C53 C52 O10 C51 . -175.7(3) y
